data_7117752
loop_
_publ_author_name
'Sajesh P. Thomas'
'R. Sathishkumar'
'T. N. Guru Row'

_publ_section_title
;
 Organic alloys of room temperature liquids thiophenol and selenophenol
;
_journal_name_full Chem.Commun.
_journal_page_first 14255
_journal_paper_doi 10.1039/C5cc03322E
_journal_volume 51
_journal_year 2015
_chemical_compound_source 'see text'
_chemical_formula_moiety 'C6 H6 Se'
_chemical_formula_sum 'C6 H6 Se'
_chemical_formula_weight 157.07
_chemical_name_common selenophenol
_chemical_name_systematic
;
 benzene selenol
;
_space_group_IT_number 60
_symmetry_cell_setting orthorhombic
_symmetry_Int_Tables_number 60
_symmetry_space_group_name_Hall '-P 2bc 2n'
_symmetry_space_group_name_H-M 'P n a b'
_atom_sites_solution_hydrogens geom
_atom_sites_solution_primary direct
_atom_sites_solution_secondary difmap
_audit_creation_date 'Jul 11 00:35:59 2015'
_audit_creation_method 'PLATON <TABLE ACC> option'
_audit_update_record
;
2015-08-10 deposited with the CCDC.
2015-08-11 downloaded from the CCDC.
;
_cell_angle_alpha 90.00
_cell_angle_beta 90.00
_cell_angle_gamma 90.00
_cell_formula_units_Z 8
_cell_length_a 7.329(4)
_cell_length_b 11.226(5)
_cell_length_c 14.422(7)
_cell_measurement_reflns_used 9821
_cell_measurement_temperature 90(2)
_cell_measurement_theta_max 26
_cell_measurement_theta_min 2.30
_cell_volume 1186.6(10)
_computing_structure_refinement 'SHELXL-97 (Sheldrick, 2008)'
_diffrn_ambient_temperature 90(2)
_diffrn_measured_fraction_theta_full 1.000
_diffrn_measured_fraction_theta_max 1.000
_diffrn_measurement_device_type 'Oxford Xcalibur,Eos(Nova) CCD detector'
_diffrn_measurement_method '\w scans'
_diffrn_radiation_monochromator graphite
_diffrn_radiation_probe x-ray
_diffrn_radiation_source 'Enhance (Mo) X-ray Source'
_diffrn_radiation_type MoK\a
_diffrn_radiation_wavelength 0.71073
_diffrn_reflns_av_R_equivalents 0.1002
_diffrn_reflns_av_sigmaI/netI 0.0725
_diffrn_reflns_limit_h_max 8
_diffrn_reflns_limit_h_min -8
_diffrn_reflns_limit_k_max 13
_diffrn_reflns_limit_k_min -13
_diffrn_reflns_limit_l_max 17
_diffrn_reflns_limit_l_min -17
_diffrn_reflns_number 9821
_diffrn_reflns_theta_full 24.99
_diffrn_reflns_theta_max 24.99
_diffrn_reflns_theta_min 2.30
_exptl_absorpt_coefficient_mu 6.191
_exptl_absorpt_correction_T_max 0.2582
_exptl_absorpt_correction_T_min 0.2582
_exptl_absorpt_correction_type multi-scan
_exptl_absorpt_process_details 'CrysAlis RED (Oxford Diffraction,2009)'
_exptl_crystal_colour 'pale yellow'
_exptl_crystal_density_diffrn 1.758
_exptl_crystal_density_method 'not measured'
_exptl_crystal_description block
_exptl_crystal_F_000 608
_exptl_crystal_size_max 0.30
_exptl_crystal_size_mid 0.30
_exptl_crystal_size_min 0.30
_refine_diff_density_max 1.160
_refine_diff_density_min -1.486
_refine_diff_density_rms 0.194
_refine_ls_extinction_method none
_refine_ls_goodness_of_fit_ref 1.345
_refine_ls_hydrogen_treatment mixed
_refine_ls_matrix_type full
_refine_ls_number_parameters 49
_refine_ls_number_reflns 1044
_refine_ls_number_restraints 3
_refine_ls_restrained_S_all 1.344
_refine_ls_R_factor_all 0.1003
_refine_ls_R_factor_gt 0.0867
_refine_ls_shift/su_max 0.000
_refine_ls_shift/su_mean 0.000
_refine_ls_structure_factor_coef Fsqd
_refine_ls_weighting_details 'calc w=1/[\s^2^(Fo^2^)+(0.0000P)^2^+30.7064P] where P=(Fo^2^+2Fc^2^)/3'
_refine_ls_weighting_scheme calc
_refine_ls_wR_factor_gt 0.2037
_refine_ls_wR_factor_ref 0.2073
_reflns_number_gt 881
_reflns_number_total 1044
_reflns_threshold_expression >2\s(I)
_cod_data_source_file c5cc03322e2.cif
_cod_data_source_block base
_cod_original_cell_volume 1186.7(10)
_cod_database_code 7117752

loop_
_symmetry_equiv_pos_site_id
_symmetry_equiv_pos_as_xyz
1 x,y,z
2 1/2+x,1/2-y,1/2-z
3 -x,1/2-y,1/2+z
4 1/2-x,y,-z
5 -x,-y,-z
6 1/2-x,1/2+y,1/2+z
7 x,1/2+y,1/2-z
8 1/2+x,-y,z

loop_
_atom_site_label
_atom_site_type_symbol
_atom_site_fract_x
_atom_site_fract_y
_atom_site_fract_z
_atom_site_U_iso_or_equiv
_atom_site_adp_type
_atom_site_occupancy
_atom_site_symmetry_multiplicity
_atom_site_calc_flag
_atom_site_refinement_flags
_atom_site_disorder_assembly
_atom_site_disorder_group
C1 C 0.0457(18) 0.6226(12) 0.2666(8) 0.0292(5) Uani 1 1 d . . .
C2 C -0.0468(15) 0.5344(11) 0.2209(8) 0.0221(19) Uani 1 1 d D . .
H2 H -0.0853 0.4664 0.2521 0.027 Uiso 1 1 calc R . .
C3 C -0.0820(16) 0.5487(11) 0.1268(8) 0.0221(19) Uani 1 1 d . . .
H3 H -0.1502 0.4910 0.0961 0.027 Uiso 1 1 calc R . .
C4 C -0.0205(19) 0.6435(11) 0.0785(9) 0.029(3) Uani 1 1 d . . .
H4 H -0.0452 0.6506 0.0155 0.034 Uiso 1 1 calc R . .
C5 C 0.0828(18) 0.7326(10) 0.1252(8) 0.0227(19) Uani 1 1 d . . .
H5 H 0.1284 0.7980 0.0931 0.027 Uiso 1 1 calc R . .
C6 C 0.1137(17) 0.7199(10) 0.2188(8) 0.0227(19) Uani 1 1 d D . .
H6 H 0.1810 0.7773 0.2503 0.027 Uiso 1 1 calc R . .
Se1 Se 0.09451(18) 0.60507(12) 0.39651(8) 0.0292(5) Uani 1 1 d D . .
H1 H 0.272(6) 0.563(6) 0.413(3) 0.035 Uiso 1 1 d D . .

loop_
_atom_site_aniso_label
_atom_site_aniso_U_11
_atom_site_aniso_U_22
_atom_site_aniso_U_33
_atom_site_aniso_U_23
_atom_site_aniso_U_13
_atom_site_aniso_U_12
C1 0.0321(8) 0.0407(8) 0.0147(7) -0.0052(6) -0.0003(6) -0.0017(6)
C2 0.016(4) 0.026(5) 0.024(4) -0.005(4) -0.001(4) 0.000(4)
C3 0.016(4) 0.026(5) 0.024(4) -0.005(4) -0.001(4) 0.000(4)
C4 0.043(8) 0.022(7) 0.021(7) 0.002(5) -0.009(6) 0.012(6)
C5 0.033(5) 0.010(4) 0.025(4) -0.001(3) -0.004(4) 0.006(4)
C6 0.033(5) 0.010(4) 0.025(4) -0.001(3) -0.004(4) 0.006(4)
Se1 0.0321(8) 0.0407(8) 0.0147(7) -0.0052(6) -0.0003(6) -0.0017(6)

loop_
_atom_type_symbol
_atom_type_description
_atom_type_scat_dispersion_real
_atom_type_scat_dispersion_imag
_atom_type_scat_source
C C 0.0033 0.0016 ' International Tables Vol C Tables 4.2.6.8 and 6.1.1.4'
H H 0.0000 0.0000 ' International Tables Vol C Tables 4.2.6.8 and 6.1.1.4'
Se Se -0.0929 2.2259 ' International Tables Vol C Tables 4.2.6.8 and 6.1.1.4'

loop_
_geom_angle_atom_site_label_1
_geom_angle_atom_site_label_2
_geom_angle_atom_site_label_3
_geom_angle
_geom_angle_site_symmetry_1
_geom_angle_site_symmetry_3
C2 C1 C6 120.5(12) . .
C2 C1 Se1 119.3(10) . .
C6 C1 Se1 120.1(10) . .
C1 C2 C3 118.6(12) . .
C1 C2 H2 120.7 . .
C3 C2 H2 120.7 . .
C4 C3 C2 122.2(12) . .
C4 C3 H3 118.9 . .
C2 C3 H3 118.9 . .
C3 C4 C5 119.2(12) . .
C3 C4 H4 120.4 . .
C5 C4 H4 120.4 . .
C6 C5 C4 118.6(12) . .
C6 C5 H5 120.7 . .
C4 C5 H5 120.7 . .
C5 C6 C1 120.8(12) . .
C5 C6 H6 119.6 . .
C1 C6 H6 119.6 . .
C1 Se1 H1 112(2) . .

loop_
_geom_bond_atom_site_label_1
_geom_bond_atom_site_label_2
_geom_bond_distance
_geom_bond_site_symmetry_2
C1 C2 1.370(17) .
C1 C6 1.385(18) .
C1 Se1 1.917(12) .
C2 C3 1.390(17) .
C2 H2 0.9300 .
C3 C4 1.350(18) .
C3 H3 0.9300 .
C4 C5 1.423(18) .
C4 H4 0.9300 .
C5 C6 1.376(17) .
C5 H5 0.9300 .
C6 H6 0.9300 .
Se1 H1 1.41(4) .

loop_
_geom_torsion_atom_site_label_1
_geom_torsion_atom_site_label_2
_geom_torsion_atom_site_label_3
_geom_torsion_atom_site_label_4
_geom_torsion
_geom_torsion_site_symmetry_1
_geom_torsion_site_symmetry_2
_geom_torsion_site_symmetry_3
_geom_torsion_site_symmetry_4
C6 C1 C2 C3 -4.4(18) . . . .
Se1 C1 C2 C3 179.7(9) . . . .
C1 C2 C3 C4 3.3(18) . . . .
C2 C3 C4 C5 -0.5(19) . . . .
C3 C4 C5 C6 -1.1(19) . . . .
C4 C5 C6 C1 -0.1(19) . . . .
C2 C1 C6 C5 2.9(19) . . . .
Se1 C1 C6 C5 178.8(10) . . . .
